data_1547804
loop_
_publ_author_name
'Milner, Phillip John'
'Martell, Jeffrey Daniel'
'Siegelman, Rebecca'
'Gygi, David'
'Weston, Simon'
'Long, Jeffrey R.'

_publ_section_title
;
 Overcoming double-step CO2 adsorption and minimizing water co-adsorption
 in bulky diamine-appended variants of Mg2(dobpdc)
;
_journal_name_full 'Chem. Sci.'
_journal_paper_doi 10.1039/C7SC04266C
_journal_year 2017
_chemical_formula_moiety 'C22 H24 N2 O8 Zn2'
_chemical_formula_sum 'C22 H24 N2 O8 Zn2'
_chemical_formula_weight 575.17
_chemical_name_common Zn2(pc-dobpdc)(DMA)2
_space_group_crystal_system trigonal
_space_group_IT_number 148
_space_group_name_Hall '-R 3'
_space_group_name_H-M_alt 'R -3'
_symmetry_space_group_name_Hall '-R 3'
_symmetry_space_group_name_H-M 'R -3 :H'
_atom_sites_solution_hydrogens geom
_atom_sites_solution_primary 'intrinsic phasing'
_atom_sites_solution_secondary difmap
_audit_creation_date 2017-06-02
_audit_creation_method
;
Olex2 1.2
(compiled Mar 28 2017 19:26:29 for OlexSys, GUI svn.r5337)
;
_audit_update_record
;
2017-09-30 deposited with the CCDC.
2017-10-26 downloaded from the CCDC.
;
_cell_angle_alpha 90
_cell_angle_beta 90
_cell_angle_gamma 120
_cell_formula_units_Z 9
_cell_length_a 36.5943(12)
_cell_length_b 36.5943(12)
_cell_length_c 6.7186(2)
_cell_measurement_reflns_used 9834
_cell_measurement_temperature 100(2)
_cell_measurement_theta_max 42.857
_cell_measurement_theta_min 2.428
_cell_volume 7791.8(4)
_computing_cell_refinement 'SAINT v8.34A (Bruker, 2013)'
_computing_data_collection 'Bruker APEX3'
_computing_data_reduction 'SAINT v8.34A (Bruker, 2013)'
_computing_molecular_graphics 'Olex2 (Dolomanov et al., 2009)'
_computing_publication_material 'Olex2 (Dolomanov et al., 2009)'
_computing_structure_refinement 'ShelXL (Sheldrick, 2015)'
_computing_structure_solution 'ShelXT (Sheldrick, 2015)'
_diffrn_ambient_temperature 100(2)
_diffrn_detector_area_resol_mean 10.42
_diffrn_measured_fraction_theta_full 0.998
_diffrn_measured_fraction_theta_max 0.996
_diffrn_measurement_device_type 'Bruker D8 with PHOTON 100 detector'
_diffrn_measurement_method '\w shutterless scans'
_diffrn_radiation_monochromator 'silicon 111'
_diffrn_radiation_type synchrotron
_diffrn_radiation_wavelength 0.7749
_diffrn_reflns_av_R_equivalents 0.0663
_diffrn_reflns_av_unetI/netI 0.0482
_diffrn_reflns_Laue_measured_fraction_full 0.998
_diffrn_reflns_Laue_measured_fraction_max 0.996
_diffrn_reflns_limit_h_max 31
_diffrn_reflns_limit_h_min -63
_diffrn_reflns_limit_k_max 64
_diffrn_reflns_limit_k_min 0
_diffrn_reflns_limit_l_max 11
_diffrn_reflns_limit_l_min 0
_diffrn_reflns_number 106112
_diffrn_reflns_point_group_measured_fraction_full 0.998
_diffrn_reflns_point_group_measured_fraction_max 0.996
_diffrn_reflns_theta_full 27.706
_diffrn_reflns_theta_max 42.857
_diffrn_reflns_theta_min 2.427
_diffrn_source
;
Advanced Light Source, station 11.3.1
;
_diffrn_standards_number 0
_exptl_absorpt_coefficient_mu 1.791
_exptl_absorpt_correction_T_max 0.968
_exptl_absorpt_correction_T_min 0.794
_exptl_absorpt_correction_type multi-scan
_exptl_absorpt_process_details
;
 TWINABS-2012/1 (Bruker,2012) was used for absorption correction.
 
For component 1:
 wR2(int) was 0.1604 before and 0.0745 after correction.
 The Ratio of minimum to maximum transmission is 0.82.
 The \l/2 correction factor is Not present

Final HKLF 4 output contains 106112 reflections, Rint = 0.0663
 (43886 with I > 3sig(I), Rint = 0.0450)
;
_exptl_crystal_colour colourless
_exptl_crystal_colour_primary colourless
_exptl_crystal_density_diffrn 1.103
_exptl_crystal_density_method 'not measured'
_exptl_crystal_description 'hexagonal prism'
_exptl_crystal_F_000 2646
_exptl_crystal_size_max 0.161
_exptl_crystal_size_mid 0.018
_exptl_crystal_size_min 0.018
_refine_diff_density_max 1.777
_refine_diff_density_min -1.440
_refine_diff_density_rms 0.165
_refine_ls_extinction_method none
_refine_ls_goodness_of_fit_ref 1.066
_refine_ls_hydrogen_treatment constr
_refine_ls_matrix_type full
_refine_ls_number_parameters 158
_refine_ls_number_reflns 9707
_refine_ls_number_restraints 0
_refine_ls_restrained_S_all 1.066
_refine_ls_R_factor_all 0.0776
_refine_ls_R_factor_gt 0.0595
_refine_ls_shift/su_max 0.005
_refine_ls_shift/su_mean 0.000
_refine_ls_structure_factor_coef Fsqd
_refine_ls_weighting_details 'w=1/[\s^2^(Fo^2^)+(0.0990P)^2^+26.5022P] where P=(Fo^2^+2Fc^2^)/3'
_refine_ls_weighting_scheme calc
_refine_ls_wR_factor_gt 0.1618
_refine_ls_wR_factor_ref 0.1712
_reflns_Friedel_coverage 0.000
_reflns_number_gt 7864
_reflns_number_total 9707
_reflns_threshold_expression 'I > 2\s(I)'
_cod_data_source_file c7sc04266c2.cif
_cod_data_source_block twin4_sq
_cod_original_cell_volume 7791.8(6)
_cod_database_code 1547804
_shelx_shelxl_version_number 2016/6
_shelx_space_group_comment
;
The symmetry employed for this shelxl refinement is uniquely defined
by the following loop, which should always be used as a source of
symmetry information in preference to the above space-group names.
They are only intended as comments.
;
_shelx_estimated_absorpt_t_max 0.968
_shelx_estimated_absorpt_t_min 0.761
_olex2_refinement_description
;
1. Twinned data refinement
 Scales: 0.9699(7)
 0.0301(7)
2. Fixed Uiso
 At 1.2 times of:
  All C(H) groups
 At 1.5 times of:
  All C(H,H,H) groups
3.a Aromatic/amide H refined with riding coordinates:
 C3(H3), C4(H4), C5(H5)
3.b Idealised Me refined as rotating group:
 C9(H9A,H9B,H9C), C10(H10A,H10B,H10C), C11(H11A,H11B,H11C)
;
_olex2_submission_special_instructions 'No special instructions were received'

loop_
_space_group_symop_operation_xyz
'x, y, z'
'-y, x-y, z'
'-x+y, -x, z'
'x+2/3, y+1/3, z+1/3'
'-y+2/3, x-y+1/3, z+1/3'
'-x+y+2/3, -x+1/3, z+1/3'
'x+1/3, y+2/3, z+2/3'
'-y+1/3, x-y+2/3, z+2/3'
'-x+y+1/3, -x+2/3, z+2/3'
'-x, -y, -z'
'y, -x+y, -z'
'x-y, x, -z'
'-x+2/3, -y+1/3, -z+1/3'
'y+2/3, -x+y+1/3, -z+1/3'
'x-y+2/3, x+1/3, -z+1/3'
'-x+1/3, -y+2/3, -z+2/3'
'y+1/3, -x+y+2/3, -z+2/3'
'x-y+1/3, x+2/3, -z+2/3'

loop_
_atom_site_label
_atom_site_type_symbol
_atom_site_fract_x
_atom_site_fract_y
_atom_site_fract_z
_atom_site_U_iso_or_equiv
_atom_site_adp_type
_atom_site_occupancy
_atom_site_site_symmetry_order
_atom_site_calc_flag
_atom_site_refinement_flags_posn
Zn1 Zn 0.70411(2) 0.69509(2) 0.49675(3) 0.00756(6) Uani 1 1 d .
O1 O 0.67824(4) 0.72432(4) 0.34332(19) 0.0093(2) Uani 1 1 d .
O2 O 0.65597(4) 0.68395(4) 0.70444(19) 0.0094(2) Uani 1 1 d .
O3 O 0.63498(5) 0.71171(4) 0.94245(19) 0.0112(2) Uani 1 1 d .
O4 O 0.74693(6) 0.75051(5) 0.6445(3) 0.0217(3) Uani 1 1 d .
N1 N 0.78799(12) 0.78760(13) 0.8981(6) 0.0517(8) Uani 1 1 d .
C1 C 0.66797(6) 0.75059(5) 0.4321(2) 0.0088(2) Uani 1 1 d .
C2 C 0.65343(6) 0.74625(5) 0.6310(2) 0.0103(3) Uani 1 1 d .
C3 C 0.64335(8) 0.77602(7) 0.7044(3) 0.0176(4) Uani 1 1 d .
H3 H 0.632872 0.772917 0.836337 0.021 Uiso 1 1 calc R
C4 C 0.64810(9) 0.80974(7) 0.5914(3) 0.0210(4) Uani 1 1 d .
H4 H 0.640988 0.829299 0.646413 0.025 Uiso 1 1 calc R
C5 C 0.67254(6) 0.78521(5) 0.3200(2) 0.0108(3) Uani 1 1 d .
H5 H 0.682305 0.788206 0.186709 0.013 Uiso 1 1 calc R
C6 C 0.66347(7) 0.81513(6) 0.3951(3) 0.0129(3) Uani 1 1 d .
C7 C 0.64799(5) 0.71171(5) 0.7679(2) 0.0084(2) Uani 1 1 d .
C8 C 0.78036(12) 0.76776(12) 0.7222(6) 0.0403(7) Uani 1 1 d .
C9 C 0.81678(14) 0.76819(15) 0.6127(8) 0.0542(10) Uani 1 1 d .
H9A H 0.825577 0.750506 0.684052 0.081 Uiso 1 1 calc GR
H9B H 0.840502 0.797185 0.605596 0.081 Uiso 1 1 calc GR
H9C H 0.807821 0.757168 0.477759 0.081 Uiso 1 1 calc GR
C10 C 0.8270(2) 0.8062(2) 1.0085(11) 0.093(2) Uani 1 1 d .
H10A H 0.831193 0.831885 1.075179 0.139 Uiso 1 1 calc GR
H10B H 0.850485 0.813397 0.917145 0.139 Uiso 1 1 calc GR
H10C H 0.825738 0.786107 1.108218 0.139 Uiso 1 1 calc GR
C11 C 0.74706(14) 0.77978(15) 1.0171(5) 0.0461(10) Uani 1 1 d .
H11A H 0.730053 0.787438 0.932842 0.069 Uiso 1 1 calc GR
H11B H 0.755572 0.797173 1.137721 0.069 Uiso 1 1 calc GR
H11C H 0.730357 0.749936 1.053972 0.069 Uiso 1 1 calc GR

loop_
_atom_site_aniso_label
_atom_site_aniso_U_11
_atom_site_aniso_U_22
_atom_site_aniso_U_33
_atom_site_aniso_U_23
_atom_site_aniso_U_13
_atom_site_aniso_U_12
Zn1 0.00815(9) 0.00978(9) 0.00575(9) 0.00020(6) 0.00052(5) 0.00523(7)
O1 0.0139(5) 0.0095(5) 0.0080(5) -0.0011(4) 0.0000(4) 0.0084(4)
O2 0.0128(5) 0.0096(5) 0.0088(5) 0.0021(4) 0.0023(4) 0.0079(4)
O3 0.0179(6) 0.0128(5) 0.0069(5) 0.0020(4) 0.0030(4) 0.0107(5)
O4 0.0254(8) 0.0131(6) 0.0186(7) -0.0032(5) -0.0051(6) 0.0035(6)
N1 0.0503(19) 0.055(2) 0.0483(19) -0.0122(16) -0.0088(15) 0.0252(17)
C1 0.0131(6) 0.0087(6) 0.0071(6) 0.0004(4) 0.0005(5) 0.0073(5)
C2 0.0168(7) 0.0090(6) 0.0070(6) 0.0023(5) 0.0028(5) 0.0079(6)
C3 0.0355(11) 0.0169(8) 0.0088(7) 0.0045(6) 0.0072(7) 0.0194(8)
C4 0.0456(13) 0.0200(9) 0.0091(7) 0.0054(6) 0.0100(7) 0.0252(9)
C5 0.0188(7) 0.0088(6) 0.0077(6) 0.0013(5) 0.0024(5) 0.0091(6)
C6 0.0248(9) 0.0123(7) 0.0064(6) 0.0019(5) 0.0028(5) 0.0128(7)
C7 0.0102(6) 0.0088(6) 0.0074(6) 0.0006(4) 0.0013(5) 0.0056(5)
C8 0.0399(17) 0.0348(15) 0.0423(18) -0.0052(13) -0.0040(13) 0.0157(13)
C9 0.043(2) 0.052(2) 0.064(3) -0.011(2) 0.0011(19) 0.0213(18)
C10 0.076(4) 0.080(4) 0.105(5) -0.043(4) -0.054(4) 0.025(3)
C11 0.070(2) 0.079(3) 0.0219(12) -0.0182(14) -0.0063(13) 0.062(2)

loop_
_atom_type_symbol
_atom_type_description
_atom_type_scat_dispersion_real
_atom_type_scat_dispersion_imag
_atom_type_scat_source
C C 0.0040 0.0020 'ANOMDisVal Program in PLATON Spek, A. L. J. Appl. Crystallogr. 2003, 36, 7-13'
H H 0.0000 0.0000 'ANOMDisVal Program in PLATON Spek, A. L. J. Appl. Crystallogr. 2003, 36, 7-13'
N N 0.0080 0.0040 'ANOMDisVal Program in PLATON Spek, A. L. J. Appl. Crystallogr. 2003, 36, 7-13'
O O 0.0130 0.0070 'ANOMDisVal Program in PLATON Spek, A. L. J. Appl. Crystallogr. 2003, 36, 7-13'
Zn Zn 0.2280 1.6720 'ANOMDisVal Program in PLATON Spek, A. L. J. Appl. Crystallogr. 2003, 36, 7-13'

loop_
_geom_angle_atom_site_label_1
_geom_angle_atom_site_label_2
_geom_angle_atom_site_label_3
_geom_angle
_geom_angle_site_symmetry_1
_geom_angle_site_symmetry_3
Zn1 Zn1 Zn1 106.387(8) 8_654 6_565
O1 Zn1 Zn1 40.20(4) 6_565 6_565
O1 Zn1 Zn1 130.14(4) 6_565 8_654
O1 Zn1 Zn1 123.89(4) . 6_565
O1 Zn1 Zn1 40.50(4) . 8_654
O1 Zn1 O1 163.61(5) . 6_565
O1 Zn1 O2 82.76(5) . .
O1 Zn1 O2 87.08(5) 6_565 8_654
O1 Zn1 O2 81.60(5) . 8_654
O1 Zn1 O2 83.34(5) 6_565 .
O1 Zn1 O4 96.02(6) 6_565 .
O1 Zn1 O4 92.91(6) . .
O2 Zn1 Zn1 87.44(4) . 8_654
O2 Zn1 Zn1 70.13(3) 8_654 6_565
O2 Zn1 Zn1 45.22(3) . 6_565
O2 Zn1 Zn1 43.13(3) 8_654 8_654
O2 Zn1 O2 78.070(13) . 8_654
O3 Zn1 Zn1 132.18(4) 6_564 6_565
O3 Zn1 Zn1 86.08(4) 6_564 8_654
O3 Zn1 O1 95.79(5) 6_564 .
O3 Zn1 O1 96.70(5) 6_564 6_565
O3 Zn1 O2 93.45(5) 6_564 8_654
O3 Zn1 O2 171.52(5) 6_564 .
O3 Zn1 O4 97.18(7) 6_564 .
O4 Zn1 Zn1 105.35(5) . 6_565
O4 Zn1 Zn1 133.18(5) . 8_654
O4 Zn1 O2 168.49(7) . 8_654
O4 Zn1 O2 91.25(7) . .
Zn1 O1 Zn1 99.29(5) . 8_654
C1 O1 Zn1 123.71(11) . 8_654
C1 O1 Zn1 121.75(11) . .
Zn1 O2 Zn1 91.65(5) . 6_565
C7 O2 Zn1 136.44(11) . 6_565
C7 O2 Zn1 124.84(11) . .
C7 O3 Zn1 122.27(11) . 8_655
C8 O4 Zn1 143.3(2) . .
C8 N1 C10 126.8(5) . .
C8 N1 C11 115.0(3) . .
C10 N1 C11 116.5(4) . .
O1 C1 C2 124.43(15) . .
O1 C1 C5 117.30(15) . .
C5 C1 C2 118.26(15) . .
C1 C2 C7 123.99(15) . .
C3 C2 C1 118.28(15) . .
C3 C2 C7 117.73(15) . .
C2 C3 H3 118.8 . .
C4 C3 C2 122.38(17) . .
C4 C3 H3 118.8 . .
C3 C4 H4 119.9 . .
C3 C4 C6 120.11(18) . .
C6 C4 H4 119.9 . .
C1 C5 H5 118.4 . .
C6 C5 C1 123.16(15) . .
C6 C5 H5 118.4 . .
C4 C6 C6 121.4(2) . 16_665
C5 C6 C4 117.78(16) . .
C5 C6 C6 120.80(19) . 16_665
O2 C7 O3 123.42(15) . .
O2 C7 C2 119.07(14) . .
O3 C7 C2 117.50(15) . .
O4 C8 N1 123.9(4) . .
O4 C8 C9 117.5(3) . .
N1 C8 C9 118.6(4) . .
C8 C9 H9A 109.5 . .
C8 C9 H9B 109.5 . .
C8 C9 H9C 109.5 . .
H9A C9 H9B 109.5 . .
H9A C9 H9C 109.5 . .
H9B C9 H9C 109.5 . .
N1 C10 H10A 109.5 . .
N1 C10 H10B 109.5 . .
N1 C10 H10C 109.5 . .
H10A C10 H10B 109.5 . .
H10A C10 H10C 109.5 . .
H10B C10 H10C 109.5 . .
N1 C11 H11A 109.5 . .
N1 C11 H11B 109.5 . .
N1 C11 H11C 109.5 . .
H11A C11 H11B 109.5 . .
H11A C11 H11C 109.5 . .
H11B C11 H11C 109.5 . .

loop_
_geom_bond_atom_site_label_1
_geom_bond_atom_site_label_2
_geom_bond_distance
_geom_bond_site_symmetry_2
Zn1 Zn1 3.1014(2) 8_654
Zn1 Zn1 3.1014(3) 6_565
Zn1 O1 2.0409(13) 6_565
Zn1 O1 2.0286(13) .
Zn1 O2 2.2024(13) 8_654
Zn1 O2 2.1211(13) .
Zn1 O3 2.0279(13) 6_564
Zn1 O4 2.0917(16) .
O1 C1 1.335(2) .
O2 C7 1.263(2) .
O3 C7 1.266(2) .
O4 C8 1.181(4) .
N1 C8 1.341(5) .
N1 C10 1.441(6) .
N1 C11 1.592(5) .
C1 C2 1.418(2) .
C1 C5 1.410(2) .
C2 C3 1.403(3) .
C2 C7 1.494(2) .
C3 H3 0.9500 .
C3 C4 1.383(3) .
C4 H4 0.9500 .
C4 C6 1.409(3) .
C5 H5 0.9500 .
C5 C6 1.388(2) .
C6 C6 1.485(3) 16_665
C8 C9 1.515(6) .
C9 H9A 0.9800 .
C9 H9B 0.9800 .
C9 H9C 0.9800 .
C10 H10A 0.9800 .
C10 H10B 0.9800 .
C10 H10C 0.9800 .
C11 H11A 0.9800 .
C11 H11B 0.9800 .
C11 H11C 0.9800 .

loop_
_geom_torsion_atom_site_label_1
_geom_torsion_atom_site_label_2
_geom_torsion_atom_site_label_3
_geom_torsion_atom_site_label_4
_geom_torsion
_geom_torsion_site_symmetry_1
_geom_torsion_site_symmetry_4
Zn1 O1 C1 C2 96.81(19) 8_654 .
Zn1 O1 C1 C2 -33.1(2) . .
Zn1 O1 C1 C5 -84.08(19) 8_654 .
Zn1 O1 C1 C5 146.04(14) . .
Zn1 O2 C7 O3 -5.0(3) 6_565 .
Zn1 O2 C7 O3 -146.48(14) . .
Zn1 O2 C7 C2 34.4(2) . .
Zn1 O2 C7 C2 175.93(13) 6_565 .
Zn1 O3 C7 O2 14.8(2) 8_655 .
Zn1 O3 C7 C2 -166.04(12) 8_655 .
Zn1 O4 C8 N1 -134.5(4) . .
Zn1 O4 C8 C9 47.1(6) . .
O1 C1 C2 C3 -179.33(19) . .
O1 C1 C2 C7 0.4(3) . .
O1 C1 C5 C6 -179.22(18) . .
C1 C2 C3 C4 -1.6(3) . .
C1 C2 C7 O2 -1.3(3) . .
C1 C2 C7 O3 179.57(17) . .
C1 C5 C6 C4 -1.4(3) . .
C1 C5 C6 C6 178.5(2) . 16_665
C2 C1 C5 C6 -0.1(3) . .
C2 C3 C4 C6 0.1(4) . .
C3 C2 C7 O2 178.49(19) . .
C3 C2 C7 O3 -0.7(3) . .
C3 C4 C6 C5 1.4(4) . .
C3 C4 C6 C6 -178.6(3) . 16_665
C5 C1 C2 C3 1.6(3) . .
C5 C1 C2 C7 -178.67(17) . .
C7 C2 C3 C4 178.6(2) . .
C10 N1 C8 O4 174.6(5) . .
C10 N1 C8 C9 -6.9(8) . .
C11 N1 C8 O4 10.3(6) . .
C11 N1 C8 C9 -171.3(4) . .

loop_
_twin_individual_id
_twin_individual_mass_fraction_refined
1 0.9699(7)
2 0.0301(7)
